data_7702041
loop_
_publ_author_name
'Kan, Chao'
'Ge, Jilei'
'Ma, Haiyan'

_publ_section_title
;
 Aluminum methyl, alkoxide and \a-alkoxy ester complexes supported by
 6,6'-dimethylbiphenyl-bridged salen ligands: synthesis, characterization
 and catalysis for rac-lactide polymerization.
;
_journal_issue 15
_journal_name_full 'Dalton transactions (Cambridge, England : 2003)'
_journal_page_first 6682
_journal_page_last 6695
_journal_paper_doi 10.1039/c5dt04633e
_journal_volume 45
_journal_year 2016
_chemical_formula_sum 'C36 H36 Al N2 O2'
_chemical_formula_weight 555.65
_space_group_crystal_system monoclinic
_space_group_IT_number 15
_space_group_name_Hall '-C 2yc'
_space_group_name_H-M_alt 'C 1 2/c 1'
_atom_sites_solution_hydrogens geom
_audit_creation_method SHELXL-2013
_audit_update_record
;
2014-07-17 deposited with the CCDC.
2016-03-01 downloaded from the CCDC.
;
_cell_angle_alpha 90
_cell_angle_beta 108.596(2)
_cell_angle_gamma 90
_cell_formula_units_Z 8
_cell_length_a 28.105(3)
_cell_length_b 12.8850(15)
_cell_length_c 17.816(2)
_cell_measurement_reflns_used 4208
_cell_measurement_temperature 140(2)
_cell_measurement_theta_max 25.42
_cell_measurement_theta_min 2.41
_cell_volume 6114.9(12)
_computing_cell_refinement 'Bruker SAINT'
_computing_data_collection 'Bruker APEX2'
_computing_data_reduction 'Bruker SAINT'
_computing_molecular_graphics 'Bruker SHELXTL'
_computing_publication_material 'Bruker SHELXTL'
_computing_structure_refinement 'SHELXL-2013 (Sheldrick, 2013)'
_computing_structure_solution 'SHELXS-97 (Sheldrick, 2008)'
_diffrn_ambient_temperature 140(2)
_diffrn_measured_fraction_theta_full 0.999
_diffrn_measured_fraction_theta_max 0.994
_diffrn_measurement_device_type 'Bruker APEX-II CCD'
_diffrn_measurement_method '\f and \w scans'
_diffrn_radiation_type MoK\a
_diffrn_radiation_wavelength 0.71073
_diffrn_reflns_av_R_equivalents 0.0551
_diffrn_reflns_av_unetI/netI 0.0630
_diffrn_reflns_Laue_measured_fraction_full 0.999
_diffrn_reflns_Laue_measured_fraction_max 0.994
_diffrn_reflns_limit_h_max 40
_diffrn_reflns_limit_h_min -39
_diffrn_reflns_limit_k_max 18
_diffrn_reflns_limit_k_min -18
_diffrn_reflns_limit_l_max 17
_diffrn_reflns_limit_l_min -25
_diffrn_reflns_number 29891
_diffrn_reflns_point_group_measured_fraction_full 0.999
_diffrn_reflns_point_group_measured_fraction_max 0.994
_diffrn_reflns_theta_full 25.242
_diffrn_reflns_theta_max 30.537
_diffrn_reflns_theta_min 1.529
_exptl_absorpt_coefficient_mu 0.101
_exptl_absorpt_correction_T_max 0.7461
_exptl_absorpt_correction_T_min 0.6927
_exptl_absorpt_correction_type multi-scan
_exptl_absorpt_process_details sadabs
_exptl_crystal_colour yellow
_exptl_crystal_density_diffrn 1.207
_exptl_crystal_description block
_exptl_crystal_F_000 2360
_exptl_crystal_size_max 0.220
_exptl_crystal_size_mid 0.160
_exptl_crystal_size_min 0.090
_refine_diff_density_max 0.466
_refine_diff_density_min -0.339
_refine_diff_density_rms 0.058
_refine_ls_extinction_method none
_refine_ls_goodness_of_fit_ref 1.015
_refine_ls_hydrogen_treatment constr
_refine_ls_matrix_type full
_refine_ls_number_parameters 378
_refine_ls_number_reflns 9313
_refine_ls_number_restraints 0
_refine_ls_restrained_S_all 1.015
_refine_ls_R_factor_all 0.0911
_refine_ls_R_factor_gt 0.0515
_refine_ls_shift/su_max 0.007
_refine_ls_shift/su_mean 0.000
_refine_ls_structure_factor_coef Fsqd
_refine_ls_weighting_details 'w=1/[\s^2^(Fo^2^)+(0.0766P)^2^+1.8142P] where P=(Fo^2^+2Fc^2^)/3'
_refine_ls_weighting_scheme calc
_refine_ls_wR_factor_gt 0.1324
_refine_ls_wR_factor_ref 0.1561
_reflns_Friedel_coverage 0.000
_reflns_number_gt 6058
_reflns_number_total 9313
_reflns_threshold_expression 'I > 2\s(I)'
_cod_data_source_file c5dt04633e2.cif
_cod_data_source_block mo_dm13645_0m
_cod_original_cell_volume 6114.8(12)
_cod_original_sg_symbol_H-M 'C 2/c'
_cod_database_code 7702041
_shelx_space_group_comment
; 
The symmetry employed for this shelxl refinement is uniquely defined 
by the following loop, which should always be used as a source of 
symmetry information in preference to the above space-group names. 
They are only intended as comments. 
;
_shelx_estimated_absorpt_t_min 0.978
_shelx_estimated_absorpt_t_max 0.991
_shelxl_version_number 2013-4

loop_
_space_group_symop_operation_xyz
'x, y, z'
'-x, y, -z+1/2'
'x+1/2, y+1/2, z'
'-x+1/2, y+1/2, -z+1/2'
'-x, -y, -z'
'x, -y, z-1/2'
'-x+1/2, -y+1/2, -z'
'x+1/2, -y+1/2, z-1/2'

loop_
_atom_site_label
_atom_site_type_symbol
_atom_site_fract_x
_atom_site_fract_y
_atom_site_fract_z
_atom_site_U_iso_or_equiv
_atom_site_adp_type
_atom_site_occupancy
_atom_site_site_symmetry_order
_atom_site_calc_flag
_atom_site_refinement_flags_posn
_atom_site_refinement_flags_adp
_atom_site_refinement_flags_occupancy
Al1 Al 0.16047(2) 0.94835(4) 0.40401(3) 0.01933(12) Uani 1 1 d . . .
N1 N 0.15300(5) 0.79605(10) 0.44298(8) 0.0195(3) Uani 1 1 d . . .
N2 N 0.09518(5) 0.98108(10) 0.42333(8) 0.0191(3) Uani 1 1 d . . .
O1 O 0.15183(4) 0.89525(9) 0.30874(7) 0.0242(3) Uani 1 1 d . . .
O2 O 0.16107(4) 1.08127(9) 0.36749(7) 0.0245(3) Uani 1 1 d . . .
C1 C 0.22594(6) 0.96431(14) 0.48795(11) 0.0307(4) Uani 1 1 d . . .
H1A H 0.2394 0.8957 0.5071 0.046 Uiso 1 1 calc R U .
H1B H 0.2215 1.0046 0.5319 0.046 Uiso 1 1 calc R U .
H1C H 0.2494 1.0006 0.4664 0.046 Uiso 1 1 calc R U .
C2 C 0.15965(6) 0.80204(12) 0.28280(10) 0.0204(3) Uani 1 1 d . . .
C3 C 0.16282(6) 0.79367(13) 0.20526(10) 0.0234(3) Uani 1 1 d . . .
C4 C 0.17129(7) 0.69702(14) 0.17838(11) 0.0285(4) Uani 1 1 d . . .
H4 H 0.1723 0.6915 0.1258 0.034 Uiso 1 1 calc R U .
C5 C 0.17841(8) 0.60676(15) 0.22452(12) 0.0347(4) Uani 1 1 d . . .
C6 C 0.17476(7) 0.61626(14) 0.29929(11) 0.0302(4) Uani 1 1 d . . .
H6 H 0.1790 0.5563 0.3318 0.036 Uiso 1 1 calc R U .
C7 C 0.16491(6) 0.71195(12) 0.32918(10) 0.0216(3) Uani 1 1 d . . .
C8 C 0.16102(6) 0.71402(12) 0.40782(10) 0.0216(3) Uani 1 1 d . . .
H8 H 0.1647 0.6501 0.4357 0.026 Uiso 1 1 calc R U .
C9 C 0.15316(6) 0.78819(12) 0.52336(10) 0.0207(3) Uani 1 1 d . . .
C10 C 0.19676(6) 0.76259(14) 0.58366(10) 0.0260(4) Uani 1 1 d . . .
H10 H 0.2255 0.7391 0.5716 0.031 Uiso 1 1 calc R U .
C11 C 0.19790(7) 0.77166(15) 0.66156(11) 0.0301(4) Uani 1 1 d . . .
H11 H 0.2274 0.7537 0.7033 0.036 Uiso 1 1 calc R U .
C12 C 0.15583(7) 0.80705(14) 0.67869(11) 0.0300(4) Uani 1 1 d . . .
H12 H 0.1575 0.8166 0.7323 0.036 Uiso 1 1 calc R U .
C13 C 0.11131(6) 0.82871(13) 0.61857(10) 0.0249(3) Uani 1 1 d . . .
C14 C 0.10942(6) 0.81621(12) 0.53974(10) 0.0203(3) Uani 1 1 d . . .
C15 C 0.06213(6) 0.82624(12) 0.47179(10) 0.0200(3) Uani 1 1 d . . .
C16 C 0.02352(6) 0.75176(13) 0.46001(11) 0.0248(3) Uani 1 1 d . . .
C17 C -0.02004(6) 0.76258(14) 0.39548(12) 0.0299(4) Uani 1 1 d . . .
H17 H -0.0462 0.7129 0.3877 0.036 Uiso 1 1 calc R U .
C18 C -0.02620(6) 0.84373(15) 0.34249(11) 0.0307(4) Uani 1 1 d . . .
H18 H -0.0564 0.8501 0.2992 0.037 Uiso 1 1 calc R U .
C19 C 0.01209(6) 0.91568(14) 0.35315(10) 0.0262(4) Uani 1 1 d . . .
H19 H 0.0083 0.9717 0.3171 0.031 Uiso 1 1 calc R U .
C20 C 0.05600(6) 0.90576(12) 0.41652(10) 0.0206(3) Uani 1 1 d . . .
C21 C 0.08311(6) 1.07610(12) 0.43558(10) 0.0211(3) Uani 1 1 d . . .
H21 H 0.0529 1.0849 0.4480 0.025 Uiso 1 1 calc R U .
C22 C 0.11058(6) 1.16759(12) 0.43219(10) 0.0215(3) Uani 1 1 d . . .
C23 C 0.15044(6) 1.16577(12) 0.39964(9) 0.0200(3) Uani 1 1 d . . .
C24 C 0.17805(6) 1.25892(13) 0.40195(10) 0.0231(3) Uani 1 1 d . . .
C25 C 0.16209(7) 1.34824(13) 0.42911(11) 0.0280(4) Uani 1 1 d . . .
H25 H 0.1803 1.4104 0.4293 0.034 Uiso 1 1 calc R U .
C26 C 0.12038(7) 1.35265(13) 0.45662(12) 0.0302(4) Uani 1 1 d . . .
C27 C 0.09570(7) 1.26150(13) 0.45873(11) 0.0277(4) Uani 1 1 d . . .
H27 H 0.0680 1.2616 0.4785 0.033 Uiso 1 1 calc R U .
C28 C 0.10357(9) 1.45412(15) 0.48146(15) 0.0452(5) Uani 1 1 d . . .
H28A H 0.0793 1.4872 0.4356 0.068 Uiso 1 1 calc R U .
H28B H 0.1327 1.4998 0.5026 0.068 Uiso 1 1 calc R U .
H28C H 0.0878 1.4415 0.5224 0.068 Uiso 1 1 calc R U .
C29 C 0.22483(7) 1.25688(15) 0.37914(12) 0.0312(4) Uani 1 1 d . . .
H29A H 0.2250 1.3164 0.3450 0.047 Uiso 1 1 calc R U .
H29B H 0.2260 1.1924 0.3506 0.047 Uiso 1 1 calc R U .
H29C H 0.2542 1.2605 0.4269 0.047 Uiso 1 1 calc R U .
C30 C 0.02930(7) 0.65971(14) 0.51417(13) 0.0334(4) Uani 1 1 d . . .
H30A H 0.0168 0.6775 0.5580 0.050 Uiso 1 1 calc R U .
H30B H 0.0648 0.6406 0.5353 0.050 Uiso 1 1 calc R U .
H30C H 0.0100 0.6011 0.4845 0.050 Uiso 1 1 calc R U .
C31 C 0.06681(7) 0.86862(16) 0.64001(12) 0.0337(4) Uani 1 1 d . . .
H31A H 0.0438 0.8111 0.6391 0.051 Uiso 1 1 calc R U .
H31B H 0.0493 0.9216 0.6017 0.051 Uiso 1 1 calc R U .
H31C H 0.0784 0.8990 0.6932 0.051 Uiso 1 1 calc R U .
C32 C 0.19033(11) 0.50359(18) 0.19370(15) 0.0603(7) Uani 1 1 d . . .
H32A H 0.2103 0.5155 0.1583 0.090 Uiso 1 1 calc R U .
H32B H 0.1590 0.4683 0.1646 0.090 Uiso 1 1 calc R U .
H32C H 0.2094 0.4602 0.2383 0.090 Uiso 1 1 calc R U .
C33 C 0.15768(7) 0.89000(15) 0.15551(11) 0.0308(4) Uani 1 1 d . . .
H33A H 0.1653 0.8734 0.1069 0.046 Uiso 1 1 calc R U .
H33B H 0.1811 0.9430 0.1854 0.046 Uiso 1 1 calc R U .
H33C H 0.1233 0.9164 0.1419 0.046 Uiso 1 1 calc R U .
C34 C 0.0000 0.5598(5) 0.2500 0.119(2) Uani 1 2 d S T P
H34 H 0.0000 0.6336 0.2500 0.143 Uiso 1 2 calc R U P
C35 C 0.04128(17) 0.5081(4) 0.2475(3) 0.1169(17) Uani 1 1 d . . .
H35 H 0.0700 0.5455 0.2456 0.140 Uiso 1 1 calc R U .
C36 C 0.04162(18) 0.4009(5) 0.2476(3) 0.1207(17) Uani 1 1 d . . .
H36 H 0.0704 0.3635 0.2461 0.145 Uiso 1 1 calc R U .
C37 C 0.0000 0.3504(6) 0.2500 0.118(2) Uani 1 2 d S T P
H37 H 0.0000 0.2767 0.2500 0.141 Uiso 1 2 calc R U P

loop_
_atom_site_aniso_label
_atom_site_aniso_U_11
_atom_site_aniso_U_22
_atom_site_aniso_U_33
_atom_site_aniso_U_23
_atom_site_aniso_U_13
_atom_site_aniso_U_12
Al1 0.0183(2) 0.0204(2) 0.0209(3) -0.00141(19) 0.00838(18) 0.00036(17)
N1 0.0157(6) 0.0237(6) 0.0199(7) -0.0003(5) 0.0067(5) 0.0009(5)
N2 0.0188(6) 0.0199(6) 0.0194(7) 0.0018(5) 0.0071(5) 0.0000(5)
O1 0.0314(6) 0.0218(6) 0.0209(6) -0.0011(5) 0.0105(5) 0.0032(5)
O2 0.0287(6) 0.0222(5) 0.0275(7) -0.0011(5) 0.0157(5) -0.0008(5)
C1 0.0245(8) 0.0316(9) 0.0337(10) 0.0007(8) 0.0058(7) -0.0039(7)
C2 0.0163(7) 0.0237(7) 0.0210(8) -0.0038(6) 0.0057(6) 0.0002(6)
C3 0.0190(7) 0.0290(8) 0.0220(8) -0.0021(7) 0.0065(6) 0.0004(6)
C4 0.0282(9) 0.0357(9) 0.0226(9) -0.0058(7) 0.0094(7) 0.0016(7)
C5 0.0432(11) 0.0289(9) 0.0320(10) -0.0078(8) 0.0121(9) 0.0055(8)
C6 0.0370(10) 0.0242(8) 0.0302(10) -0.0018(7) 0.0117(8) 0.0034(7)
C7 0.0194(7) 0.0232(8) 0.0219(8) -0.0015(6) 0.0062(6) 0.0009(6)
C8 0.0177(7) 0.0225(7) 0.0250(9) 0.0016(6) 0.0074(6) 0.0001(6)
C9 0.0216(7) 0.0210(7) 0.0213(8) 0.0009(6) 0.0093(6) 0.0009(6)
C10 0.0204(8) 0.0328(9) 0.0259(9) 0.0033(7) 0.0087(7) 0.0045(7)
C11 0.0269(9) 0.0373(10) 0.0245(9) 0.0063(8) 0.0058(7) 0.0063(7)
C12 0.0353(10) 0.0352(9) 0.0216(9) 0.0029(7) 0.0121(7) 0.0051(8)
C13 0.0269(8) 0.0246(8) 0.0274(9) 0.0027(7) 0.0146(7) 0.0027(6)
C14 0.0210(7) 0.0184(7) 0.0237(8) 0.0019(6) 0.0104(6) 0.0000(6)
C15 0.0179(7) 0.0205(7) 0.0233(8) -0.0014(6) 0.0091(6) 0.0012(6)
C16 0.0222(8) 0.0225(8) 0.0338(10) -0.0023(7) 0.0149(7) -0.0005(6)
C17 0.0231(8) 0.0307(9) 0.0387(11) -0.0092(8) 0.0137(8) -0.0074(7)
C18 0.0201(8) 0.0409(10) 0.0279(10) -0.0046(8) 0.0033(7) -0.0020(7)
C19 0.0224(8) 0.0314(9) 0.0238(9) 0.0005(7) 0.0061(7) 0.0010(7)
C20 0.0177(7) 0.0223(7) 0.0235(8) -0.0021(6) 0.0087(6) -0.0003(6)
C21 0.0198(7) 0.0229(7) 0.0218(8) 0.0009(6) 0.0083(6) 0.0029(6)
C22 0.0232(8) 0.0201(7) 0.0218(8) 0.0018(6) 0.0081(6) 0.0024(6)
C23 0.0219(7) 0.0197(7) 0.0182(8) 0.0027(6) 0.0061(6) 0.0021(6)
C24 0.0237(8) 0.0243(8) 0.0204(8) 0.0026(6) 0.0055(6) -0.0029(6)
C25 0.0317(9) 0.0228(8) 0.0276(9) 0.0013(7) 0.0067(7) -0.0036(7)
C26 0.0349(10) 0.0223(8) 0.0351(10) -0.0012(7) 0.0133(8) 0.0017(7)
C27 0.0287(9) 0.0245(8) 0.0338(10) -0.0005(7) 0.0156(8) 0.0026(7)
C28 0.0565(13) 0.0229(9) 0.0636(16) -0.0061(9) 0.0297(12) 0.0031(9)
C29 0.0295(9) 0.0336(9) 0.0330(10) -0.0011(8) 0.0134(8) -0.0076(7)
C30 0.0306(9) 0.0235(8) 0.0516(12) 0.0048(8) 0.0210(9) -0.0017(7)
C31 0.0346(10) 0.0386(10) 0.0348(10) 0.0013(8) 0.0208(8) 0.0084(8)
C32 0.100(2) 0.0386(12) 0.0458(14) -0.0074(11) 0.0276(14) 0.0229(13)
C33 0.0349(10) 0.0362(10) 0.0232(9) 0.0008(8) 0.0120(7) 0.0017(8)
C34 0.176(7) 0.087(4) 0.119(5) 0.000 0.083(5) 0.000
C35 0.091(3) 0.166(5) 0.099(3) -0.041(3) 0.038(3) -0.051(3)
C36 0.096(3) 0.183(5) 0.074(3) -0.013(3) 0.015(2) 0.024(4)
C37 0.169(7) 0.111(5) 0.085(4) 0.000 0.057(5) 0.000

loop_
_atom_type_symbol
_atom_type_description
_atom_type_scat_dispersion_real
_atom_type_scat_dispersion_imag
_atom_type_scat_source
C C 0.0033 0.0016 'International Tables Vol C Tables 4.2.6.8 and 6.1.1.4'
H H 0.0000 0.0000 'International Tables Vol C Tables 4.2.6.8 and 6.1.1.4'
N N 0.0061 0.0033 'International Tables Vol C Tables 4.2.6.8 and 6.1.1.4'
O O 0.0106 0.0060 'International Tables Vol C Tables 4.2.6.8 and 6.1.1.4'
Al Al 0.0645 0.0514 'International Tables Vol C Tables 4.2.6.8 and 6.1.1.4'

loop_
_geom_angle_atom_site_label_1
_geom_angle_atom_site_label_2
_geom_angle_atom_site_label_3
_geom_angle
_geom_angle_site_symmetry_1
_geom_angle_site_symmetry_3
O1 Al1 O2 91.99(6) . .
O1 Al1 C1 125.06(7) . .
O2 Al1 C1 93.42(7) . .
O1 Al1 N2 112.94(6) . .
O2 Al1 N2 88.68(5) . .
C1 Al1 N2 121.81(7) . .
O1 Al1 N1 87.62(6) . .
O2 Al1 N1 175.09(6) . .
C1 Al1 N1 90.81(7) . .
N2 Al1 N1 86.96(5) . .
C8 N1 C9 118.92(14) . .
C8 N1 Al1 123.53(11) . .
C9 N1 Al1 115.11(10) . .
C21 N2 C20 114.33(13) . .
C21 N2 Al1 121.54(11) . .
C20 N2 Al1 123.81(10) . .
C2 O1 Al1 133.91(11) . .
C23 O2 Al1 126.35(10) . .
Al1 C1 H1A 109.5 . .
Al1 C1 H1B 109.5 . .
H1A C1 H1B 109.5 . .
Al1 C1 H1C 109.5 . .
H1A C1 H1C 109.5 . .
H1B C1 H1C 109.5 . .
O1 C2 C7 122.66(14) . .
O1 C2 C3 118.45(15) . .
C7 C2 C3 118.89(15) . .
C4 C3 C2 118.55(16) . .
C4 C3 C33 122.27(16) . .
C2 C3 C33 119.17(15) . .
C3 C4 C5 123.57(17) . .
C3 C4 H4 118.2 . .
C5 C4 H4 118.2 . .
C6 C5 C4 117.00(16) . .
C6 C5 C32 121.52(19) . .
C4 C5 C32 121.48(18) . .
C5 C6 C7 122.03(17) . .
C5 C6 H6 119.0 . .
C7 C6 H6 119.0 . .
C2 C7 C6 119.90(15) . .
C2 C7 C8 122.04(15) . .
C6 C7 C8 118.05(15) . .
N1 C8 C7 124.70(15) . .
N1 C8 H8 117.7 . .
C7 C8 H8 117.7 . .
C10 C9 C14 121.19(15) . .
C10 C9 N1 120.72(14) . .
C14 C9 N1 117.84(14) . .
C11 C10 C9 119.28(15) . .
C11 C10 H10 120.4 . .
C9 C10 H10 120.4 . .
C10 C11 C12 119.96(16) . .
C10 C11 H11 120.0 . .
C12 C11 H11 120.0 . .
C11 C12 C13 121.08(16) . .
C11 C12 H12 119.5 . .
C13 C12 H12 119.5 . .
C12 C13 C14 119.15(15) . .
C12 C13 C31 119.19(16) . .
C14 C13 C31 121.62(16) . .
C13 C14 C9 119.02(15) . .
C13 C14 C15 122.98(14) . .
C9 C14 C15 117.93(14) . .
C20 C15 C16 118.58(15) . .
C20 C15 C14 121.00(14) . .
C16 C15 C14 120.34(14) . .
C17 C16 C15 119.04(16) . .
C17 C16 C30 119.65(15) . .
C15 C16 C30 121.28(16) . .
C18 C17 C16 121.66(16) . .
C18 C17 H17 119.2 . .
C16 C17 H17 119.2 . .
C17 C18 C19 119.30(16) . .
C17 C18 H18 120.3 . .
C19 C18 H18 120.3 . .
C18 C19 C20 119.99(17) . .
C18 C19 H19 120.0 . .
C20 C19 H19 120.0 . .
C19 C20 C15 121.35(15) . .
C19 C20 N2 117.60(14) . .
C15 C20 N2 121.06(14) . .
N2 C21 C22 126.62(14) . .
N2 C21 H21 116.7 . .
C22 C21 H21 116.7 . .
C27 C22 C23 120.61(15) . .
C27 C22 C21 118.33(14) . .
C23 C22 C21 120.99(14) . .
O2 C23 C22 120.91(14) . .
O2 C23 C24 121.09(14) . .
C22 C23 C24 117.99(14) . .
C25 C24 C23 118.65(15) . .
C25 C24 C29 121.54(15) . .
C23 C24 C29 119.73(15) . .
C24 C25 C26 123.78(16) . .
C24 C25 H25 118.1 . .
C26 C25 H25 118.1 . .
C27 C26 C25 117.37(16) . .
C27 C26 C28 121.84(17) . .
C25 C26 C28 120.79(17) . .
C26 C27 C22 121.28(16) . .
C26 C27 H27 119.4 . .
C22 C27 H27 119.4 . .
C26 C28 H28A 109.5 . .
C26 C28 H28B 109.5 . .
H28A C28 H28B 109.5 . .
C26 C28 H28C 109.5 . .
H28A C28 H28C 109.5 . .
H28B C28 H28C 109.5 . .
C24 C29 H29A 109.5 . .
C24 C29 H29B 109.5 . .
H29A C29 H29B 109.5 . .
C24 C29 H29C 109.5 . .
H29A C29 H29C 109.5 . .
H29B C29 H29C 109.5 . .
C16 C30 H30A 109.5 . .
C16 C30 H30B 109.5 . .
H30A C30 H30B 109.5 . .
C16 C30 H30C 109.5 . .
H30A C30 H30C 109.5 . .
H30B C30 H30C 109.5 . .
C13 C31 H31A 109.5 . .
C13 C31 H31B 109.5 . .
H31A C31 H31B 109.5 . .
C13 C31 H31C 109.5 . .
H31A C31 H31C 109.5 . .
H31B C31 H31C 109.5 . .
C5 C32 H32A 109.5 . .
C5 C32 H32B 109.5 . .
H32A C32 H32B 109.5 . .
C5 C32 H32C 109.5 . .
H32A C32 H32C 109.5 . .
H32B C32 H32C 109.5 . .
C3 C33 H33A 109.5 . .
C3 C33 H33B 109.5 . .
H33A C33 H33B 109.5 . .
C3 C33 H33C 109.5 . .
H33A C33 H33C 109.5 . .
H33B C33 H33C 109.5 . .
C35 C34 C35 120.9(6) 2 .
C35 C34 H34 119.5 2 .
C35 C34 H34 119.5 . .
C34 C35 C36 119.9(5) . .
C34 C35 H35 120.0 . .
C36 C35 H35 120.0 . .
C37 C36 C35 118.4(5) . .
C37 C36 H36 120.8 . .
C35 C36 H36 120.8 . .
C36 C37 C36 122.4(7) . 2
C36 C37 H37 118.8 . .
C36 C37 H37 118.8 2 .

loop_
_geom_bond_atom_site_label_1
_geom_bond_atom_site_label_2
_geom_bond_distance
_geom_bond_site_symmetry_2
Al1 O1 1.7733(12) .
Al1 O2 1.8340(12) .
Al1 C1 1.9771(18) .
Al1 N2 2.0165(13) .
Al1 N1 2.1142(14) .
N1 C8 1.285(2) .
N1 C9 1.434(2) .
N2 C21 1.307(2) .
N2 C20 1.444(2) .
O1 C2 1.3301(19) .
O2 C23 1.3083(19) .
C1 H1A 0.9800 .
C1 H1B 0.9800 .
C1 H1C 0.9800 .
C2 C7 1.405(2) .
C2 C3 1.417(2) .
C3 C4 1.382(2) .
C3 C33 1.505(2) .
C4 C5 1.401(3) .
C4 H4 0.9500 .
C5 C6 1.374(3) .
C5 C32 1.516(3) .
C6 C7 1.405(2) .
C6 H6 0.9500 .
C7 C8 1.440(2) .
C8 H8 0.9500 .
C9 C10 1.387(2) .
C9 C14 1.399(2) .
C10 C11 1.383(3) .
C10 H10 0.9500 .
C11 C12 1.389(2) .
C11 H11 0.9500 .
C12 C13 1.391(3) .
C12 H12 0.9500 .
C13 C14 1.398(2) .
C13 C31 1.510(2) .
C14 C15 1.491(2) .
C15 C20 1.393(2) .
C15 C16 1.413(2) .
C16 C17 1.394(3) .
C16 C30 1.505(2) .
C17 C18 1.382(3) .
C17 H17 0.9500 .
C18 C19 1.387(2) .
C18 H18 0.9500 .
C19 C20 1.388(2) .
C19 H19 0.9500 .
C21 C22 1.421(2) .
C21 H21 0.9500 .
C22 C27 1.410(2) .
C22 C23 1.417(2) .
C23 C24 1.423(2) .
C24 C25 1.378(2) .
C24 C29 1.495(2) .
C25 C26 1.408(3) .
C25 H25 0.9500 .
C26 C27 1.371(2) .
C26 C28 1.504(2) .
C27 H27 0.9500 .
C28 H28A 0.9800 .
C28 H28B 0.9800 .
C28 H28C 0.9800 .
C29 H29A 0.9800 .
C29 H29B 0.9800 .
C29 H29C 0.9800 .
C30 H30A 0.9800 .
C30 H30B 0.9800 .
C30 H30C 0.9800 .
C31 H31A 0.9800 .
C31 H31B 0.9800 .
C31 H31C 0.9800 .
C32 H32A 0.9800 .
C32 H32B 0.9800 .
C32 H32C 0.9800 .
C33 H33A 0.9800 .
C33 H33B 0.9800 .
C33 H33C 0.9800 .
C34 C35 1.351(6) 2
C34 C35 1.351(6) .
C34 H34 0.9500 .
C35 C36 1.382(7) .
C35 H35 0.9500 .
C36 C37 1.351(6) .
C36 H36 0.9500 .
C37 C36 1.351(6) 2
C37 H37 0.9500 .

loop_
_geom_torsion_atom_site_label_1
_geom_torsion_atom_site_label_2
_geom_torsion_atom_site_label_3
_geom_torsion_atom_site_label_4
_geom_torsion
_geom_torsion_site_symmetry_1
_geom_torsion_site_symmetry_4
O2 Al1 O1 C2 159.56(14) . .
C1 Al1 O1 C2 63.98(17) . .
N2 Al1 O1 C2 -111.03(14) . .
N1 Al1 O1 C2 -25.34(14) . .
O1 Al1 O2 C23 156.59(13) . .
C1 Al1 O2 C23 -78.10(14) . .
N2 Al1 O2 C23 43.68(13) . .
Al1 O1 C2 C7 18.5(2) . .
Al1 O1 C2 C3 -161.41(12) . .
O1 C2 C3 C4 179.56(14) . .
C7 C2 C3 C4 -0.4(2) . .
O1 C2 C3 C33 0.5(2) . .
C7 C2 C3 C33 -179.46(15) . .
C2 C3 C4 C5 -1.9(3) . .
C33 C3 C4 C5 177.12(17) . .
C3 C4 C5 C6 2.5(3) . .
C3 C4 C5 C32 -176.7(2) . .
C4 C5 C6 C7 -0.7(3) . .
C32 C5 C6 C7 178.5(2) . .
O1 C2 C7 C6 -177.91(15) . .
C3 C2 C7 C6 2.0(2) . .
O1 C2 C7 C8 1.5(2) . .
C3 C2 C7 C8 -178.60(14) . .
C5 C6 C7 C2 -1.5(3) . .
C5 C6 C7 C8 179.11(17) . .
C9 N1 C8 C7 -176.06(14) . .
Al1 N1 C8 C7 -14.7(2) . .
C2 C7 C8 N1 -0.6(2) . .
C6 C7 C8 N1 178.79(16) . .
C8 N1 C9 C10 65.3(2) . .
Al1 N1 C9 C10 -97.57(16) . .
C8 N1 C9 C14 -120.33(16) . .
Al1 N1 C9 C14 76.77(16) . .
C14 C9 C10 C11 -4.4(3) . .
N1 C9 C10 C11 169.77(16) . .
C9 C10 C11 C12 -0.6(3) . .
C10 C11 C12 C13 3.4(3) . .
C11 C12 C13 C14 -1.1(3) . .
C11 C12 C13 C31 -179.04(17) . .
C12 C13 C14 C9 -3.8(2) . .
C31 C13 C14 C9 174.11(16) . .
C12 C13 C14 C15 173.12(15) . .
C31 C13 C14 C15 -9.0(2) . .
C10 C9 C14 C13 6.6(2) . .
N1 C9 C14 C13 -167.75(14) . .
C10 C9 C14 C15 -170.47(15) . .
N1 C9 C14 C15 15.2(2) . .
C13 C14 C15 C20 114.80(18) . .
C9 C14 C15 C20 -68.3(2) . .
C13 C14 C15 C16 -68.4(2) . .
C9 C14 C15 C16 108.48(17) . .
C20 C15 C16 C17 -2.5(2) . .
C14 C15 C16 C17 -179.31(15) . .
C20 C15 C16 C30 175.58(15) . .
C14 C15 C16 C30 -1.3(2) . .
C15 C16 C17 C18 0.5(3) . .
C30 C16 C17 C18 -177.54(17) . .
C16 C17 C18 C19 0.7(3) . .
C17 C18 C19 C20 0.0(3) . .
C18 C19 C20 C15 -2.0(3) . .
C18 C19 C20 N2 178.16(15) . .
C16 C15 C20 C19 3.2(2) . .
C14 C15 C20 C19 -179.95(15) . .
C16 C15 C20 N2 -176.93(14) . .
C14 C15 C20 N2 -0.1(2) . .
C21 N2 C20 C19 64.15(19) . .
Al1 N2 C20 C19 -109.37(15) . .
C21 N2 C20 C15 -115.70(17) . .
Al1 N2 C20 C15 70.78(18) . .
C20 N2 C21 C22 -169.30(16) . .
Al1 N2 C21 C22 4.4(2) . .
N2 C21 C22 C27 -170.61(16) . .
N2 C21 C22 C23 12.3(3) . .
Al1 O2 C23 C22 -39.6(2) . .
Al1 O2 C23 C24 141.27(13) . .
C27 C22 C23 O2 -172.90(15) . .
C21 C22 C23 O2 4.2(2) . .
C27 C22 C23 C24 6.2(2) . .
C21 C22 C23 C24 -176.73(15) . .
O2 C23 C24 C25 173.47(15) . .
C22 C23 C24 C25 -5.6(2) . .
O2 C23 C24 C29 -9.7(2) . .
C22 C23 C24 C29 171.20(16) . .
C23 C24 C25 C26 1.4(3) . .
C29 C24 C25 C26 -175.33(18) . .
C24 C25 C26 C27 2.4(3) . .
C24 C25 C26 C28 -176.82(19) . .
C25 C26 C27 C22 -1.8(3) . .
C28 C26 C27 C22 177.34(19) . .
C23 C22 C27 C26 -2.5(3) . .
C21 C22 C27 C26 -179.59(17) . .
C35 C34 C35 C36 -0.1(3) 2 .
C34 C35 C36 C37 0.3(6) . .
C35 C36 C37 C36 -0.1(3) . 2
